data_4517038
loop_
_publ_author_name
'Braga, Dario'
'd&#x2019;Agostino, Simone'
'Grepioni, Fabrizia'

_publ_section_title
;
 Co-Crystals and Salts Obtained from Dinitrogen Bases and
 1,2,3,4-Cyclobutane Tetracarboxylic Acid and the Use of the Latter As a
 Template for Solid-State Photocyclization Reactions
;
_journal_issue 10
_journal_name_full 'Crystal Growth &amp; Design'
_journal_page_first 4880
_journal_paper_doi 10.1021/cg300716q
_journal_volume 12
_journal_year 2012
_chemical_formula_sum 'C20 H22 N2 O10'
_chemical_formula_weight 450.40
_space_group_IT_number 2
_space_group_name_Hall '-P 1'
_space_group_name_H-M_alt 'P -1'
_symmetry_cell_setting triclinic
_symmetry_space_group_name_H-M 'P -1'
_atom_sites_solution_hydrogens geom
_atom_sites_solution_primary direct
_atom_sites_solution_secondary difmap
_audit_creation_method SHELXL-97
_cell_angle_alpha 73.925(7)
_cell_angle_beta 82.258(8)
_cell_angle_gamma 66.876(10)
_cell_formula_units_Z 1
_cell_length_a 7.1154(9)
_cell_length_b 7.6589(6)
_cell_length_c 10.6261(8)
_cell_measurement_temperature 293(2)
_cell_volume 511.51(9)
_computing_structure_refinement 'SHELXL-97 (Sheldrick, 1997)'
_computing_structure_solution 'SHELXS-97 (Sheldrick, 1990)'
_diffrn_ambient_temperature 293(2)
_diffrn_measured_fraction_theta_full 0.970
_diffrn_measured_fraction_theta_max 0.814
_diffrn_radiation_monochromator graphite
_diffrn_radiation_source 'fine-focus sealed tube'
_diffrn_radiation_type MoK\a
_diffrn_radiation_wavelength 0.71073
_diffrn_reflns_av_R_equivalents 0.0313
_diffrn_reflns_av_sigmaI/netI 0.1158
_diffrn_reflns_limit_h_max 8
_diffrn_reflns_limit_h_min -9
_diffrn_reflns_limit_k_max 9
_diffrn_reflns_limit_k_min -10
_diffrn_reflns_limit_l_max 11
_diffrn_reflns_limit_l_min -14
_diffrn_reflns_number 3963
_diffrn_reflns_theta_full 25.00
_diffrn_reflns_theta_max 28.98
_diffrn_reflns_theta_min 2.98
_exptl_absorpt_coefficient_mu 0.119
_exptl_absorpt_correction_T_max 1.00000
_exptl_absorpt_correction_T_min 0.62213
_exptl_absorpt_correction_type multi-scan
_exptl_absorpt_process_details
;
CrysAlisPro, Oxford Diffraction Ltd.,
Version 1.171.33.34d (release 27-02-2009 CrysAlis171 .NET)
(compiled Feb 27 2009,15:38:38)
Empirical absorption correction using spherical harmonics,
 implemented in SCALE3 ABSPACK scaling algorithm.
;
_exptl_crystal_colour colourless
_exptl_crystal_density_diffrn 1.462
_exptl_crystal_density_method 'not measured'
_exptl_crystal_description prism
_exptl_crystal_F_000 232
_exptl_crystal_size_max 0.18
_exptl_crystal_size_mid 0.14
_exptl_crystal_size_min 0.13
_refine_diff_density_max 0.303
_refine_diff_density_min -0.158
_refine_diff_density_rms 0.045
_refine_ls_extinction_coef 0.033(7)
_refine_ls_extinction_expression Fc^*^=kFc[1+0.001xFc^2^\l^3^/sin(2\q)]^-1/4^
_refine_ls_extinction_method SHELXL
_refine_ls_goodness_of_fit_ref 0.767
_refine_ls_hydrogen_treatment mixed
_refine_ls_matrix_type full
_refine_ls_number_parameters 158
_refine_ls_number_reflns 2217
_refine_ls_number_restraints 0
_refine_ls_restrained_S_all 0.767
_refine_ls_R_factor_all 0.1206
_refine_ls_R_factor_gt 0.0454
_refine_ls_shift/su_max 0.000
_refine_ls_shift/su_mean 0.000
_refine_ls_structure_factor_coef Fsqd
_refine_ls_weighting_details 'calc w=1/[\s^2^(Fo^2^)+(0.0620P)^2^+0.0000P] where P=(Fo^2^+2Fc^2^)/3'
_refine_ls_weighting_scheme calc
_refine_ls_wR_factor_gt 0.0938
_refine_ls_wR_factor_ref 0.1105
_reflns_number_gt 1088
_reflns_number_total 2217
_reflns_threshold_expression >2sigma(I)
_cod_data_source_file 1-2-3abc-4-5-6.CIF
_cod_data_source_block 3b
_cod_depositor_comments
;
The following automatic conversions were performed:

data item '_symmetry_cell_setting' value 'Triclinic' was changed to
'triclinic' in accordance with the
/home/saulius/struct/COD-crude-data/automatic-downloads/DataCite-retrospective/ACS/depositions/lib/dictionaries/cif_core.dic
dictionary named 'cif_core.dic' version 2.4.2 last updated on
2011-04-26.

Automatic conversion script
Id: cif_fix_values 6909 2019-04-08 15:41:33Z antanas 
;
_cod_original_sg_symbol_H-M P-1
_cod_database_code 4517038

loop_
_symmetry_equiv_pos_as_xyz
'x, y, z'
'-x, -y, -z'

loop_
_atom_site_label
_atom_site_type_symbol
_atom_site_fract_x
_atom_site_fract_y
_atom_site_fract_z
_atom_site_U_iso_or_equiv
_atom_site_adp_type
_atom_site_occupancy
_atom_site_symmetry_multiplicity
_atom_site_calc_flag
_atom_site_refinement_flags
O1W O 0.8069(3) 0.0597(3) 0.87622(17) 0.0400(5) Uani 1 1 d .
H1W H 0.925(5) 0.105(4) 0.869(3) 0.060 Uiso 1 1 d .
H2W H 0.822(4) -0.022(4) 0.951(3) 0.060 Uiso 1 1 d .
O3A O 0.1062(3) 0.1973(2) 0.87862(14) 0.0344(5) Uani 1 1 d .
O4A O 0.0497(3) 0.4260(2) 0.69163(14) 0.0424(6) Uani 1 1 d .
N1B N 0.1929(3) 0.1077(3) 0.59794(18) 0.0298(5) Uani 1 1 d .
H10B H 0.137(3) 0.227(3) 0.631(2) 0.036 Uiso 1 1 d .
O2A O 0.4557(3) 0.3459(2) 0.87991(16) 0.0442(6) Uani 1 1 d .
H20A H 0.588(4) 0.243(4) 0.882(2) 0.053 Uiso 1 1 d .
C4A C 0.0560(3) 0.3730(3) 0.8144(2) 0.0260(6) Uani 1 1 d .
C2A C 0.1532(3) 0.5019(3) 0.99032(19) 0.0264(6) Uani 1 1 d .
H2A H 0.1692 0.6269 0.9784 0.032 Uiso 1 1 calc R
C5B C 0.2709(4) -0.0643(3) 0.6835(2) 0.0354(7) Uani 1 1 d .
H5B H 0.2703 -0.0694 0.7720 0.042 Uiso 1 1 calc R
O1A O 0.4323(3) 0.2202(3) 1.09363(16) 0.0616(7) Uani 1 1 d .
C1A C 0.3607(4) 0.3394(3) 0.9953(2) 0.0323(7) Uani 1 1 d .
C3A C -0.0056(3) 0.5261(3) 0.8916(2) 0.0250(6) Uani 1 1 d .
H3A H -0.0572 0.6591 0.8351 0.030 Uiso 1 1 calc R
C3B C 0.3579(4) -0.2293(3) 0.5098(2) 0.0296(6) Uani 1 1 d .
C4B C 0.3525(4) -0.2348(3) 0.6419(2) 0.0361(7) Uani 1 1 d .
H4B H 0.4044 -0.3546 0.7027 0.043 Uiso 1 1 calc R
C2B C 0.2774(4) -0.0450(3) 0.4236(2) 0.0356(7) Uani 1 1 d .
H2B H 0.2801 -0.0346 0.3341 0.043 Uiso 1 1 calc R
C1B C 0.1944(4) 0.1205(3) 0.4699(2) 0.0347(7) Uani 1 1 d .
H1B H 0.1389 0.2423 0.4118 0.042 Uiso 1 1 calc R
C6B C 0.4461(4) -0.4084(3) 0.4584(2) 0.0455(8) Uani 1 1 d .
H6B H 0.4300 -0.3993 0.3712 0.055 Uiso 1 1 calc R

loop_
_atom_site_aniso_label
_atom_site_aniso_U_11
_atom_site_aniso_U_22
_atom_site_aniso_U_33
_atom_site_aniso_U_23
_atom_site_aniso_U_13
_atom_site_aniso_U_12
O1W 0.0403(12) 0.0417(11) 0.0349(10) -0.0082(8) -0.0021(9) -0.0126(9)
O3A 0.0481(12) 0.0216(8) 0.0326(9) -0.0085(7) -0.0034(8) -0.0102(8)
O4A 0.0714(14) 0.0260(9) 0.0215(9) -0.0090(7) -0.0089(8) -0.0050(8)
N1B 0.0370(13) 0.0212(10) 0.0302(11) -0.0123(8) -0.0046(9) -0.0047(9)
O2A 0.0344(11) 0.0450(11) 0.0365(10) -0.0076(8) 0.0043(8) -0.0007(8)
C4A 0.0289(14) 0.0226(12) 0.0275(12) -0.0086(10) -0.0058(10) -0.0075(10)
C2A 0.0334(15) 0.0216(11) 0.0262(12) -0.0093(9) -0.0025(11) -0.0096(10)
C5B 0.0452(17) 0.0267(13) 0.0273(12) -0.0111(10) -0.0059(12) -0.0015(11)
O1A 0.0421(12) 0.0760(14) 0.0352(10) -0.0049(9) -0.0112(9) 0.0081(10)
C1A 0.0335(15) 0.0347(13) 0.0296(13) -0.0112(11) -0.0046(11) -0.0102(11)
C3A 0.0314(14) 0.0177(11) 0.0232(11) -0.0071(9) -0.0056(10) -0.0034(10)
C3B 0.0370(15) 0.0247(12) 0.0280(13) -0.0122(10) -0.0010(11) -0.0085(11)
C4B 0.0447(16) 0.0260(13) 0.0304(13) -0.0071(10) -0.0052(12) -0.0041(11)
C2B 0.0508(17) 0.0285(13) 0.0244(12) -0.0094(10) -0.0048(12) -0.0085(12)
C1B 0.0453(16) 0.0240(12) 0.0294(13) -0.0042(10) -0.0085(12) -0.0064(11)
C6B 0.072(2) 0.0245(12) 0.0309(13) -0.0144(10) -0.0034(13) -0.0027(12)

loop_
_atom_type_symbol
_atom_type_description
_atom_type_scat_dispersion_real
_atom_type_scat_dispersion_imag
_atom_type_scat_source
C C 0.0033 0.0016 'International Tables Vol C Tables 4.2.6.8 and 6.1.1.4'
H H 0.0000 0.0000 'International Tables Vol C Tables 4.2.6.8 and 6.1.1.4'
O O 0.0106 0.0060 'International Tables Vol C Tables 4.2.6.8 and 6.1.1.4'
N N 0.0061 0.0033 'International Tables Vol C Tables 4.2.6.8 and 6.1.1.4'

loop_
_geom_angle_atom_site_label_1
_geom_angle_atom_site_label_2
_geom_angle_atom_site_label_3
_geom_angle
_geom_angle_site_symmetry_1
_geom_angle_site_symmetry_3
H1W O1W H2W 103(3) . .
C5B N1B C1B 121.3(2) . .
C5B N1B H10B 118.0(12) . .
C1B N1B H10B 120.6(12) . .
C1A O2A H20A 113.3(13) . .
O3A C4A O4A 123.7(2) . .
O3A C4A C3A 117.05(18) . .
O4A C4A C3A 119.24(18) . .
C1A C2A C3A 115.97(17) . 2_567
C1A C2A C3A 119.07(19) . .
C3A C2A C3A 91.56(17) 2_567 .
C1A C2A H2A 109.7 . .
C3A C2A H2A 109.7 2_567 .
C3A C2A H2A 109.7 . .
N1B C5B C4B 120.4(2) . .
N1B C5B H5B 119.8 . .
C4B C5B H5B 119.8 . .
O1A C1A O2A 123.9(2) . .
O1A C1A C2A 123.8(2) . .
O2A C1A C2A 112.33(18) . .
C4A C3A C2A 114.31(19) . 2_567
C4A C3A C2A 116.69(17) . .
C2A C3A C2A 88.44(17) 2_567 .
C4A C3A H3A 111.8 . .
C2A C3A H3A 111.8 2_567 .
C2A C3A H3A 111.8 . .
C4B C3B C2B 117.0(2) . .
C4B C3B C6B 123.02(19) . .
C2B C3B C6B 120.0(2) . .
C5B C4B C3B 120.4(2) . .
C5B C4B H4B 119.8 . .
C3B C4B H4B 119.8 . .
C1B C2B C3B 120.5(2) . .
C1B C2B H2B 119.8 . .
C3B C2B H2B 119.8 . .
N1B C1B C2B 120.3(2) . .
N1B C1B H1B 119.8 . .
C2B C1B H1B 119.8 . .
C6B C6B C3B 120.3(3) 2_646 .
C6B C6B H6B 119.8 2_646 .
C3B C6B H6B 119.8 . .

loop_
_geom_bond_atom_site_label_1
_geom_bond_atom_site_label_2
_geom_bond_distance
_geom_bond_site_symmetry_2
O1W H1W 1.01(3) .
O1W H2W 0.85(3) .
O3A C4A 1.259(2) .
O4A C4A 1.255(2) .
N1B C5B 1.330(3) .
N1B C1B 1.336(3) .
N1B H10B 0.99(2) .
O2A C1A 1.317(3) .
O2A H20A 0.96(3) .
C4A C3A 1.508(3) .
C2A C1A 1.508(3) .
C2A C3A 1.547(3) 2_567
C2A C3A 1.568(3) .
C2A H2A 0.9800 .
C5B C4B 1.376(3) .
C5B H5B 0.9300 .
O1A C1A 1.198(2) .
C3A C2A 1.547(3) 2_567
C3A H3A 0.9800 .
C3B C4B 1.389(3) .
C3B C2B 1.396(3) .
C3B C6B 1.489(3) .
C4B H4B 0.9300 .
C2B C1B 1.370(3) .
C2B H2B 0.9300 .
C1B H1B 0.9300 .
C6B C6B 1.410(4) 2_646
C6B H6B 0.9300 .
